data_4103971
loop_
_publ_author_name
'Yoshikazu Horino'
'Takuya Yamamoto'
'Kohki Ueda'
'Shigeyasu Kuroda'
'F. Dean Toste'

_publ_section_title
;
 Au(I)-Catalyzed Cycloisomerizations Terminated by sp3 C-H Bond Insertion
;
_journal_name_full 'Journal of the American Chemical Society'
_journal_page_first 2809
_journal_page_last 2811
_journal_paper_doi 10.1021/ja808780r
_journal_volume 131
_journal_year 2009
_chemical_formula_moiety 'C22 H22 '
_chemical_formula_sum 'C22 H22'
_chemical_formula_weight 286.42
_space_group_IT_number 14
_symmetry_cell_setting monoclinic
_symmetry_Int_Tables_number 14
_symmetry_space_group_name_Hall '-P 2ybc'
_symmetry_space_group_name_H-M 'P 1 21/c 1'
_cell_angle_alpha 90
_cell_angle_beta 96.39(1)
_cell_angle_gamma 90
_cell_formula_units_Z 4
_cell_length_a 11.285(2)
_cell_length_b 10.405(3)
_cell_length_c 13.546(2)
_cell_measurement_reflns_used 25
_cell_measurement_temperature 296.2
_cell_measurement_theta_max 12.8
_cell_measurement_theta_min 10.8
_cell_volume 1580.7(6)
_computing_cell_refinement 'MSC/AFC Diffractometer Control'
_computing_data_collection 'MSC/AFC Diffractometer Control'
_computing_data_reduction 'teXsan Ver. 2.0'
_computing_publication_material 'teXsan Ver. 2.0'
_computing_structure_refinement 'teXsan Ver. 2.0'
_computing_structure_solution SIR92
_diffrn_measured_fraction_theta_full 0.9996
_diffrn_measured_fraction_theta_max 0.9996
_diffrn_measurement_device_type 'Rigaku AFC7R'
_diffrn_measurement_method \w-2\q
_diffrn_radiation_type 'Mo K\a'
_diffrn_radiation_wavelength 0.7107
_diffrn_reflns_av_R_equivalents 0.023
_diffrn_reflns_limit_h_max 15
_diffrn_reflns_limit_h_min 0
_diffrn_reflns_limit_k_max 14
_diffrn_reflns_limit_k_min 0
_diffrn_reflns_limit_l_max 18
_diffrn_reflns_limit_l_min -19
_diffrn_reflns_number 5061
_diffrn_reflns_theta_full 30.00
_diffrn_reflns_theta_max 30.00
_diffrn_standards_decay_% 0.40
_diffrn_standards_interval_count 150
_diffrn_standards_number 3
_exptl_absorpt_coefficient_mu 0.067
_exptl_absorpt_correction_type none
_exptl_crystal_colour colorless
_exptl_crystal_density_diffrn 1.203
_exptl_crystal_density_method 'not measured'
_exptl_crystal_description prismatic
_exptl_crystal_F_000 616.00
_exptl_crystal_size_max 0.500
_exptl_crystal_size_mid 0.500
_exptl_crystal_size_min 0.500
_refine_diff_density_max 0.17
_refine_diff_density_min -0.26
_refine_ls_extinction_method none
_refine_ls_goodness_of_fit_ref 1.398
_refine_ls_hydrogen_treatment noref
_refine_ls_number_parameters 199
_refine_ls_number_reflns 2034
_refine_ls_R_factor_gt 0.0533
_refine_ls_shift/su_max 0.0000
_refine_ls_structure_factor_coef Fsqd
_refine_ls_weighting_details 'w = 1/[\s^2^(Fo^2^) + (0.05000(Max(Fo^2^,0) + 2Fc^2^)/3)^2^]'
_refine_ls_weighting_scheme calc
_refine_ls_wR_factor_ref 0.1276
_reflns_number_gt 2034
_reflns_number_total 4815
_reflns_threshold_expression F^2^>3.0\s(F^2^)
_cod_data_source_file ja808780r_si_003.cif
_cod_data_source_block benzosuberone-derivatives
_cod_original_sg_symbol_H-M 'P 21/c '
_cod_original_formula_sum 'C22 H22 '
_cod_database_code 4103971

loop_
_symmetry_equiv_pos_as_xyz
x,y,z
-x,1/2+y,1/2-z
-x,-y,-z
x,1/2-y,1/2+z

loop_
_atom_site_label
_atom_site_type_symbol
_atom_site_fract_x
_atom_site_fract_y
_atom_site_fract_z
_atom_site_U_iso_or_equiv
_atom_site_adp_type
_atom_site_occupancy
_atom_site_symmetry_multiplicity
_atom_site_calc_flag
C(1) C 0.2780(2) -0.0342(2) -0.0455(2) 0.0382(6) Uani 1.00 1 d
C(2) C 0.1461(2) -0.0569(2) -0.0582(2) 0.0393(6) Uani 1.00 1 d
C(3) C 0.2001(2) 0.0411(2) -0.1226(2) 0.0369(6) Uani 1.00 1 d
C(4) C 0.1971(2) 0.0147(2) -0.2312(2) 0.0381(6) Uani 1.00 1 d
C(5) C 0.1951(2) 0.1799(2) -0.0880(2) 0.0458(7) Uani 1.00 1 d
C(6) C 0.3260(2) 0.0540(2) 0.0363(2) 0.0398(6) Uani 1.00 1 d
C(7) C 0.2766(2) 0.1867(2) 0.0084(2) 0.0443(7) Uani 1.00 1 d
C(8) C 0.3422(2) 0.0067(2) 0.1404(2) 0.0396(6) Uani 1.00 1 d
C(9) C 0.0897(2) -0.0204(2) -0.2863(2) 0.0438(7) Uani 1.00 1 d
C(10) C 0.2994(2) 0.0244(2) -0.2784(2) 0.0454(7) Uani 1.00 1 d
C(11) C 0.3346(2) -0.1228(2) 0.1609(2) 0.0485(8) Uani 1.00 1 d
C(12) C -0.0237(2) -0.1534(3) -0.1713(2) 0.0529(8) Uani 1.00 1 d
C(13) C 0.4056(2) 0.1585(3) 0.0038(2) 0.0509(8) Uani 1.00 1 d
C(14) C 0.1923(3) -0.0349(3) -0.4329(2) 0.0561(8) Uani 1.00 1 d
C(15) C 0.2971(2) 0.0008(3) -0.3784(2) 0.0514(8) Uani 1.00 1 d
C(16) C 0.0934(2) -0.1768(2) -0.1065(2) 0.0455(7) Uani 1.00 1 d
C(17) C -0.0221(2) -0.0340(3) -0.2360(2) 0.0519(8) Uani 1.00 1 d
C(18) C 0.3666(2) 0.0896(2) 0.2208(2) 0.0511(8) Uani 1.00 1 d
C(19) C 0.3736(3) -0.0853(3) 0.3351(2) 0.0582(9) Uani 1.00 1 d
C(20) C 0.0900(2) -0.0460(3) -0.3865(2) 0.0535(8) Uani 1.00 1 d
C(21) C 0.3810(2) 0.0435(3) 0.3167(2) 0.0577(9) Uani 1.00 1 d
C(22) C 0.3508(3) -0.1686(3) 0.2574(2) 0.0577(9) Uani 1.00 1 d
H(1) H 0.3728 0.0478 -0.2412 0.0544 Uiso 1.00 1 calc
H(2) H 0.3179 -0.1818 0.1075 0.0582 Uiso 1.00 1 calc
H(3) H 0.1905 -0.0519 -0.5019 0.0671 Uiso 1.00 1 calc
H(4) H 0.3678 0.0092 -0.4101 0.0622 Uiso 1.00 1 calc
H(5) H 0.3732 0.1791 0.2090 0.0614 Uiso 1.00 1 calc
H(6) H 0.3846 -0.1167 0.4013 0.0705 Uiso 1.00 1 calc
H(7) H 0.0181 -0.0716 -0.4244 0.0641 Uiso 1.00 1 calc
H(8) H 0.3963 0.1021 0.3705 0.0694 Uiso 1.00 1 calc
H(9) H 0.3463 -0.2582 0.2690 0.0694 Uiso 1.00 1 calc
H(10) H 0.2227 0.2362 -0.1356 0.0559 Uiso 1.00 1 calc
H(11) H 0.1156 0.2026 -0.0777 0.0559 Uiso 1.00 1 calc
H(12) H -0.0402 -0.2258 -0.2134 0.0639 Uiso 1.00 1 calc
H(13) H -0.0857 -0.1442 -0.1295 0.0639 Uiso 1.00 1 calc
H(14) H 0.4644 0.1959 0.0505 0.0614 Uiso 1.00 1 calc
H(15) H 0.4346 0.1530 -0.0591 0.0614 Uiso 1.00 1 calc
H(16) H 0.1488 -0.2123 -0.1464 0.0545 Uiso 1.00 1 calc
H(17) H 0.0792 -0.2362 -0.0556 0.0545 Uiso 1.00 1 calc
H(18) H -0.0289 0.0395 -0.1951 0.0628 Uiso 1.00 1 calc
H(19) H -0.0885 -0.0373 -0.2855 0.0628 Uiso 1.00 1 calc
H(20) H 0.3289 -0.0988 -0.0669 0.0458 Uiso 1.00 1 calc
H(21) H 0.1041 -0.0220 -0.0072 0.0474 Uiso 1.00 1 calc
H(22) H 0.2547 0.2421 0.0611 0.0544 Uiso 1.00 1 calc

loop_
_atom_site_aniso_label
_atom_site_aniso_U_11
_atom_site_aniso_U_22
_atom_site_aniso_U_33
_atom_site_aniso_U_12
_atom_site_aniso_U_13
_atom_site_aniso_U_23
C(1) 0.037(1) 0.035(1) 0.043(1) 0.0037(10) 0.0031(10) -0.005(1)
C(2) 0.037(1) 0.041(1) 0.040(1) -0.0011(10) 0.0045(10) -0.003(1)
C(3) 0.033(1) 0.032(1) 0.045(1) 0.0014(9) 0.0020(10) 0.001(1)
C(4) 0.038(1) 0.034(1) 0.041(1) 0.0031(9) 0.0029(10) 0.0049(10)
C(5) 0.042(1) 0.039(1) 0.056(2) 0.002(1) 0.001(1) 0.001(1)
C(6) 0.034(1) 0.039(1) 0.046(1) 0.0021(10) 0.0022(10) -0.003(1)
C(7) 0.044(1) 0.034(1) 0.054(1) 0.001(1) 0.003(1) -0.002(1)
C(8) 0.030(1) 0.044(1) 0.044(1) 0.0017(10) 0.0004(10) -0.003(1)
C(9) 0.039(1) 0.044(1) 0.047(1) 0.001(1) -0.001(1) 0.004(1)
C(10) 0.041(1) 0.046(2) 0.049(1) -0.002(1) 0.003(1) 0.005(1)
C(11) 0.053(2) 0.043(1) 0.050(2) -0.005(1) 0.007(1) -0.004(1)
C(12) 0.044(1) 0.057(2) 0.057(2) -0.013(1) 0.005(1) -0.004(1)
C(13) 0.042(1) 0.055(2) 0.056(2) -0.008(1) 0.003(1) -0.002(1)
C(14) 0.067(2) 0.060(2) 0.041(1) -0.004(1) 0.006(1) 0.001(1)
C(15) 0.055(2) 0.051(2) 0.050(2) -0.002(1) 0.013(1) 0.006(1)
C(16) 0.050(1) 0.038(1) 0.047(1) -0.006(1) 0.005(1) 0.001(1)
C(17) 0.038(1) 0.060(2) 0.056(2) -0.001(1) -0.003(1) 0.001(1)
C(18) 0.053(2) 0.045(1) 0.052(2) 0.006(1) -0.007(1) -0.008(1)
C(19) 0.058(2) 0.070(2) 0.047(2) 0.014(1) 0.005(1) 0.004(1)
C(20) 0.055(2) 0.057(2) 0.046(2) -0.008(1) -0.006(1) 0.005(1)
C(21) 0.060(2) 0.062(2) 0.048(2) 0.016(1) -0.006(1) -0.013(1)
C(22) 0.068(2) 0.053(2) 0.054(2) -0.002(1) 0.014(1) 0.005(1)

loop_
_atom_type_symbol
_atom_type_description
_atom_type_scat_dispersion_real
_atom_type_scat_dispersion_imag
_atom_type_scat_source
C C 0.003 0.002
;International Tables for Crystallography
(1992, Vol. C, Tables 4.2.6.8 and 6.1.1.1)
;
H H 0.000 0.000
;International Tables for Crystallography
(1992, Vol. C, Table 6.1.1.2)
;

loop_
_geom_angle_atom_site_label_1
_geom_angle_atom_site_label_2
_geom_angle_atom_site_label_3
_geom_angle
_geom_angle_publ_flag
C(2) C(1) C(3) 60.4(1) yes
C(2) C(1) C(6) 117.1(2) yes
C(2) C(1) H(20) 118.7 no
C(3) C(1) C(6) 109.2(2) yes
C(3) C(1) H(20) 118.9 no
C(6) C(1) H(20) 118.6 no
C(1) C(2) C(3) 60.1(1) yes
C(1) C(2) C(16) 121.5(2) yes
C(1) C(2) H(21) 115.2 no
C(3) C(2) C(16) 118.4(2) yes
C(3) C(2) H(21) 115.2 no
C(16) C(2) H(21) 115.3 no
C(1) C(3) C(2) 59.5(1) yes
C(1) C(3) C(4) 122.3(2) yes
C(1) C(3) C(5) 108.6(2) yes
C(2) C(3) C(4) 118.5(2) yes
C(2) C(3) C(5) 115.6(2) yes
C(4) C(3) C(5) 118.7(2) yes
C(3) C(4) C(9) 119.8(2) yes
C(3) C(4) C(10) 120.9(2) yes
C(9) C(4) C(10) 119.3(2) yes
C(3) C(5) C(7) 105.7(2) yes
C(3) C(5) H(10) 110.5 no
C(3) C(5) H(11) 110.3 no
C(7) C(5) H(10) 110.2 no
C(7) C(5) H(11) 110.8 no
H(10) C(5) H(11) 109.4 no
C(1) C(6) C(7) 106.3(2) yes
C(1) C(6) C(8) 119.8(2) yes
C(1) C(6) C(13) 113.9(2) yes
C(7) C(6) C(8) 122.7(2) yes
C(7) C(6) C(13) 59.1(2) yes
C(8) C(6) C(13) 120.1(2) yes
C(5) C(7) C(6) 110.0(2) yes
C(5) C(7) C(13) 117.1(2) yes
C(5) C(7) H(22) 118.8 no
C(6) C(7) C(13) 60.0(2) yes
C(6) C(7) H(22) 118.3 no
C(13) C(7) H(22) 118.5 no
C(6) C(8) C(11) 120.7(2) yes
C(6) C(8) C(18) 122.0(2) yes
C(11) C(8) C(18) 117.3(2) yes
C(4) C(9) C(17) 120.2(2) yes
C(4) C(9) C(20) 118.5(2) yes
C(17) C(9) C(20) 121.3(2) yes
C(4) C(10) C(15) 121.1(2) yes
C(4) C(10) H(1) 119.7 no
C(15) C(10) H(1) 119.2 no
C(8) C(11) C(22) 121.4(2) yes
C(8) C(11) H(2) 119.2 no
C(22) C(11) H(2) 119.3 no
C(16) C(12) C(17) 113.4(2) yes
C(16) C(12) H(12) 108.6 no
C(16) C(12) H(13) 108.7 no
C(17) C(12) H(12) 108.4 no
C(17) C(12) H(13) 108.5 no
H(12) C(12) H(13) 109.2 no
C(6) C(13) C(7) 60.9(2) yes
C(6) C(13) H(14) 119.8 no
C(6) C(13) H(15) 119.8 no
C(7) C(13) H(14) 120.3 no
C(7) C(13) H(15) 119.1 no
H(14) C(13) H(15) 109.8 no
C(15) C(14) C(20) 119.5(2) yes
C(15) C(14) H(3) 120.1 no
C(20) C(14) H(3) 120.4 no
C(10) C(15) C(14) 119.9(2) yes
C(10) C(15) H(4) 120.2 no
C(14) C(15) H(4) 119.9 no
C(2) C(16) C(12) 113.3(2) yes
C(2) C(16) H(16) 108.5 no
C(2) C(16) H(17) 108.4 no
C(12) C(16) H(16) 108.6 no
C(12) C(16) H(17) 108.4 no
H(16) C(16) H(17) 109.5 no
C(9) C(17) C(12) 113.7(2) yes
C(9) C(17) H(18) 108.3 no
C(9) C(17) H(19) 108.6 no
C(12) C(17) H(18) 108.2 no
C(12) C(17) H(19) 108.5 no
H(18) C(17) H(19) 109.4 no
C(8) C(18) C(21) 121.0(2) yes
C(8) C(18) H(5) 119.3 no
C(21) C(18) H(5) 119.7 no
C(21) C(19) C(22) 119.4(3) yes
C(21) C(19) H(6) 120.3 no
C(22) C(19) H(6) 120.3 no
C(9) C(20) C(14) 121.7(2) yes
C(9) C(20) H(7) 119.3 no
C(14) C(20) H(7) 119.0 no
C(18) C(21) C(19) 120.7(2) yes
C(18) C(21) H(8) 119.5 no
C(19) C(21) H(8) 119.9 no
C(11) C(22) C(19) 120.3(3) yes
C(11) C(22) H(9) 119.5 no
C(19) C(22) H(9) 120.3 no

loop_
_geom_bond_atom_site_label_1
_geom_bond_atom_site_label_2
_geom_bond_distance
_geom_bond_publ_flag
C(1) C(2) 1.498(3) yes
C(1) C(3) 1.507(3) yes
C(1) C(6) 1.493(3) yes
C(1) H(20) 0.950 no
C(2) C(3) 1.513(3) yes
C(2) C(16) 1.501(3) yes
C(2) H(21) 0.952 no
C(3) C(4) 1.493(3) yes
C(3) C(5) 1.522(3) yes
C(4) C(9) 1.400(3) yes
C(4) C(10) 1.385(3) yes
C(5) C(7) 1.512(4) yes
C(5) H(10) 0.949 no
C(5) H(11) 0.952 no
C(6) C(7) 1.520(3) yes
C(6) C(8) 1.485(3) yes
C(6) C(13) 1.507(3) yes
C(7) C(13) 1.493(3) yes
C(7) H(22) 0.970 no
C(8) C(11) 1.381(3) yes
C(8) C(18) 1.392(3) yes
C(9) C(17) 1.505(4) yes
C(9) C(20) 1.384(4) yes
C(10) C(15) 1.375(4) yes
C(10) H(1) 0.952 no
C(11) C(22) 1.384(4) yes
C(11) H(2) 0.951 no
C(12) C(16) 1.522(4) yes
C(12) C(17) 1.522(4) yes
C(12) H(12) 0.951 no
C(12) H(13) 0.952 no
C(13) H(14) 0.949 no
C(13) H(15) 0.947 no
C(14) C(15) 1.373(4) yes
C(14) C(20) 1.379(4) yes
C(14) H(3) 0.948 no
C(15) H(4) 0.951 no
C(16) H(16) 0.947 no
C(16) H(17) 0.952 no
C(17) H(18) 0.952 no
C(17) H(19) 0.949 no
C(18) C(21) 1.378(4) yes
C(18) H(5) 0.950 no
C(19) C(21) 1.367(4) yes
C(19) C(22) 1.366(4) yes
C(19) H(6) 0.949 no
C(20) H(7) 0.948 no
C(21) H(8) 0.952 no
C(22) H(9) 0.949 no

loop_
_geom_contact_atom_site_label_1
_geom_contact_atom_site_label_2
_geom_contact_distance
_geom_contact_site_symmetry_2
C(7) C(15) 3.592(4) 4_555

loop_
_geom_torsion_atom_site_label_1
_geom_torsion_atom_site_label_2
_geom_torsion_atom_site_label_3
_geom_torsion_atom_site_label_4
_geom_torsion
_geom_torsion_publ_flag
C(1) C(2) C(3) C(4) 112.6(2) yes
C(1) C(2) C(3) C(5) -97.4(2) yes
C(1) C(2) C(16) C(12) -142.6(2) yes
C(1) C(3) C(2) C(16) -111.9(2) yes
C(1) C(3) C(4) C(9) 120.5(2) yes
C(1) C(3) C(4) C(10) -59.5(3) yes
C(1) C(3) C(5) C(7) 2.8(2) yes
C(1) C(6) C(7) C(5) 2.1(3) yes
C(1) C(6) C(7) C(13) -108.4(2) yes
C(1) C(6) C(8) C(11) 11.9(3) yes
C(1) C(6) C(8) C(18) -168.7(2) yes
C(1) C(6) C(13) C(7) 95.4(2) yes
C(2) C(1) C(3) C(4) -106.4(2) yes
C(2) C(1) C(3) C(5) 109.3(2) yes
C(2) C(1) C(6) C(7) -66.2(3) yes
C(2) C(1) C(6) C(8) 78.5(3) yes
C(2) C(1) C(6) C(13) -129.1(2) yes
C(2) C(3) C(1) C(6) -110.9(2) yes
C(2) C(3) C(4) C(9) 50.4(3) yes
C(2) C(3) C(4) C(10) -129.6(2) yes
C(2) C(3) C(5) C(7) 67.1(2) yes
C(2) C(16) C(12) C(17) 43.2(3) yes
C(3) C(1) C(2) C(16) 106.9(2) yes
C(3) C(1) C(6) C(7) -0.3(2) yes
C(3) C(1) C(6) C(8) 144.4(2) yes
C(3) C(1) C(6) C(13) -63.2(2) yes
C(3) C(2) C(1) C(6) 97.8(2) yes
C(3) C(2) C(16) C(12) -72.1(3) yes
C(3) C(4) C(9) C(17) -1.1(3) yes
C(3) C(4) C(9) C(20) -179.1(2) yes
C(3) C(4) C(10) C(15) -179.7(2) yes
C(3) C(5) C(7) C(6) -3.0(3) yes
C(3) C(5) C(7) C(13) 62.7(3) yes
C(4) C(3) C(1) C(6) 142.7(2) yes
C(4) C(3) C(2) C(16) 0.7(3) yes
C(4) C(3) C(5) C(7) -143.0(2) yes
C(4) C(9) C(17) C(12) -73.1(3) yes
C(4) C(9) C(20) C(14) -1.4(4) yes
C(4) C(10) C(15) C(14) -0.9(4) yes
C(5) C(3) C(1) C(6) -1.6(2) yes
C(5) C(3) C(2) C(16) 150.7(2) yes
C(5) C(3) C(4) C(9) -98.7(3) yes
C(5) C(3) C(4) C(10) 81.4(3) yes
C(5) C(7) C(6) C(8) -141.4(2) yes
C(5) C(7) C(6) C(13) 110.5(2) yes
C(5) C(7) C(13) C(6) -98.6(2) yes
C(6) C(1) C(2) C(16) -155.3(2) yes
C(6) C(8) C(11) C(22) 179.2(2) yes
C(6) C(8) C(18) C(21) 179.9(2) yes
C(7) C(6) C(8) C(11) 150.7(2) yes
C(7) C(6) C(8) C(18) -29.9(3) yes
C(7) C(13) C(6) C(8) -112.3(2) yes
C(8) C(6) C(7) C(13) 108.1(2) yes
C(8) C(11) C(22) C(19) 0.8(4) yes
C(8) C(18) C(21) C(19) 1.0(4) yes
C(9) C(4) C(10) C(15) 0.3(4) yes
C(9) C(17) C(12) C(16) 44.4(3) yes
C(9) C(20) C(14) C(15) 0.9(4) yes
C(10) C(4) C(9) C(17) 178.8(2) yes
C(10) C(4) C(9) C(20) 0.8(3) yes
C(10) C(15) C(14) C(20) 0.3(4) yes
C(11) C(8) C(6) C(13) -138.8(2) yes
C(11) C(8) C(18) C(21) -0.7(4) yes
C(11) C(22) C(19) C(21) -0.5(4) yes
C(12) C(17) C(9) C(20) 104.9(3) yes
C(13) C(6) C(8) C(18) 40.6(3) yes
C(14) C(20) C(9) C(17) -179.4(3) yes
C(18) C(8) C(11) C(22) -0.2(4) yes
C(18) C(21) C(19) C(22) -0.4(4) yes
C(18) C(21) C(19) C(22) -0.4(4) yes
